data_7022055
loop_
_publ_author_name
'Mart\'inez-Lillo, Jos\'e'
'Armentano, Donatella'
'De Munno, Giovanni'
'Julve, Miguel'
'Lloret, Francesc'
'Faus, Juan'

_publ_section_title
;
 Ferromagnetic coupling and spin canting behaviour in heterobimetallic
 Re(IV)M(II/III) (M = Co(II/III), Ni(II)) species.
;
_journal_issue 5
_journal_name_full 'Dalton transactions (Cambridge, England : 2003)'
_journal_page_first 1687
_journal_page_last 1695
_journal_paper_doi 10.1039/c2dt31546g
_journal_volume 42
_journal_year 2013
_chemical_formula_sum 'C29 H18 Br4 Cl4 Co N6 O6 Re'
_chemical_formula_weight 1253.06
_chemical_name_systematic
;
?
;
_space_group_IT_number 14
_symmetry_cell_setting monoclinic
_symmetry_space_group_name_Hall '-P 2yn'
_symmetry_space_group_name_H-M 'P 1 21/n 1'
_atom_sites_solution_hydrogens geom
_atom_sites_solution_primary direct
_atom_sites_solution_secondary difmap
_audit_creation_method SHELXL-97
_cell_angle_alpha 90.00
_cell_angle_beta 100.8210(10)
_cell_angle_gamma 90.00
_cell_formula_units_Z 4
_cell_length_a 13.3068(2)
_cell_length_b 18.0103(4)
_cell_length_c 16.5280(3)
_cell_measurement_temperature 293(2)
_cell_volume 3890.66(13)
_computing_cell_refinement 'Bruker SAINT'
_computing_data_collection 'Bruker SAINT'
_computing_data_reduction 'Bruker SAINT'
_computing_molecular_graphics 'Bruker SHELXTL'
_computing_publication_material 'Bruker SHELXTL'
_computing_structure_refinement 'SHELXL-97 (Sheldrick, 1997)'
_computing_structure_solution 'SHELXS-97 (Sheldrick, 1990)'
_diffrn_ambient_temperature 293(2)
_diffrn_measured_fraction_theta_full 0.996
_diffrn_measured_fraction_theta_max 0.996
_diffrn_measurement_device_type 'CCD area detector'
_diffrn_measurement_method 'phi and omega scans'
_diffrn_radiation_monochromator graphite
_diffrn_radiation_source 'fine-focus sealed tube'
_diffrn_radiation_type MoK\a
_diffrn_radiation_wavelength 0.71073
_diffrn_reflns_av_R_equivalents 0.0466
_diffrn_reflns_av_sigmaI/netI 0.0352
_diffrn_reflns_limit_h_max 17
_diffrn_reflns_limit_h_min -13
_diffrn_reflns_limit_k_max 23
_diffrn_reflns_limit_k_min -23
_diffrn_reflns_limit_l_max 21
_diffrn_reflns_limit_l_min -21
_diffrn_reflns_number 68167
_diffrn_reflns_theta_full 27.99
_diffrn_reflns_theta_max 27.99
_diffrn_reflns_theta_min 1.69
_exptl_absorpt_coefficient_mu 7.966
_exptl_absorpt_correction_T_max 0.230
_exptl_absorpt_correction_T_min 0.150
_exptl_absorpt_correction_type multi-scan
_exptl_absorpt_process_details sadabs
_exptl_crystal_colour orange-reddish
_exptl_crystal_density_diffrn 2.139
_exptl_crystal_density_method 'not measured'
_exptl_crystal_description polyhedra
_exptl_crystal_F_000 2368
_exptl_crystal_size_max 0.28
_exptl_crystal_size_mid 0.22
_exptl_crystal_size_min 0.20
_refine_diff_density_max 1.485
_refine_diff_density_min -2.106
_refine_diff_density_rms 0.129
_refine_ls_extinction_method none
_refine_ls_goodness_of_fit_ref 1.129
_refine_ls_hydrogen_treatment constr
_refine_ls_matrix_type full
_refine_ls_number_parameters 413
_refine_ls_number_reflns 9364
_refine_ls_number_restraints 2
_refine_ls_restrained_S_all 1.129
_refine_ls_R_factor_all 0.0634
_refine_ls_R_factor_gt 0.0385
_refine_ls_shift/su_max 0.002
_refine_ls_shift/su_mean 0.000
_refine_ls_structure_factor_coef Fsqd
_refine_ls_weighting_details 'calc w=1/[\s^2^(Fo^2^)+(0.0596P)^2^+2.9545P] where P=(Fo^2^+2Fc^2^)/3'
_refine_ls_weighting_scheme calc
_refine_ls_wR_factor_gt 0.1103
_refine_ls_wR_factor_ref 0.1217
_reflns_number_gt 6697
_reflns_number_total 9364
_reflns_threshold_expression >2sigma(I)
_cod_data_source_file c2dt31546g.txt
_cod_data_source_block v103
_cod_depositor_comments
;
The following automatic conversions were performed:

'_symmetry_cell_setting' value 'Monoclinic' changed to 'monoclinic'
according to /home/saulius/struct/CIF-dictionaries/cif_core.dic
dictionary named 'cif_core.dic' version 2.4.2 from 2011-04-26.

Automatic conversion script
Id: cif_fix_values 1891 2012-01-12 08:04:46Z andrius 
;
_cod_original_sg_symbol_H-M P2(1)/n
_cod_database_code 7022055

loop_
_symmetry_equiv_pos_as_xyz
'x, y, z'
'-x+1/2, y+1/2, -z+1/2'
'-x, -y, -z'
'x-1/2, -y-1/2, z-1/2'

loop_
_atom_site_label
_atom_site_type_symbol
_atom_site_fract_x
_atom_site_fract_y
_atom_site_fract_z
_atom_site_U_iso_or_equiv
_atom_site_adp_type
_atom_site_occupancy
_atom_site_symmetry_multiplicity
_atom_site_calc_flag
_atom_site_refinement_flags
Re1 Re 0.669760(17) 0.739621(14) 0.706360(14) 0.04257(9) Uani 1 1 d .
Br1 Br 0.65784(5) 0.67575(4) 0.57404(4) 0.05980(19) Uani 1 1 d .
Br2 Br 0.83630(6) 0.79968(4) 0.70887(5) 0.0696(2) Uani 1 1 d .
Br3 Br 0.74639(6) 0.62921(4) 0.78405(5) 0.0684(2) Uani 1 1 d .
Br4 Br 0.57341(6) 0.84928(4) 0.64012(4) 0.0664(2) Uani 1 1 d .
O1 O 0.5291(3) 0.6999(2) 0.7247(2) 0.0467(10) Uani 1 1 d .
O2 O 0.6624(3) 0.7858(2) 0.8200(2) 0.0462(9) Uani 1 1 d .
C1 C 0.5032(4) 0.7238(3) 0.7901(3) 0.0368(12) Uani 1 1 d .
C2 C 0.5812(4) 0.7710(3) 0.8474(3) 0.0376(12) Uani 1 1 d .
O3 O 0.4199(3) 0.7113(2) 0.8116(2) 0.0453(9) Uani 1 1 d .
O4 O 0.5612(3) 0.7923(2) 0.9128(2) 0.0433(9) Uani 1 1 d .
Co1 Co 0.40527(6) 0.76989(4) 0.92166(5) 0.03673(17) Uani 1 1 d .
N1 N 0.3567(3) 0.8681(3) 0.8543(3) 0.0416(11) Uani 1 1 d .
C3 C 0.3355(5) 0.8791(4) 0.7730(4) 0.0521(15) Uani 1 1 d .
H3A H 0.3382 0.8389 0.7382 0.062 Uiso 1 1 calc R
C4 C 0.3093(5) 0.9485(4) 0.7385(4) 0.0562(16) Uani 1 1 d .
H4A H 0.2974 0.9545 0.6816 0.067 Uiso 1 1 calc R
C5 C 0.3013(4) 1.0075(4) 0.7882(4) 0.0512(15) Uani 1 1 d .
Cl1 Cl 0.26168(17) 1.09221(11) 0.74620(13) 0.0800(6) Uani 1 1 d .
C6 C 0.3250(4) 0.9991(3) 0.8737(4) 0.0444(13) Uani 1 1 d .
C7 C 0.3202(5) 1.0595(3) 0.9310(4) 0.0556(16) Uani 1 1 d .
H7A H 0.2983 1.1064 0.9117 0.067 Uiso 1 1 calc R
C8 C 0.3481(5) 1.0468(3) 1.0125(4) 0.0524(16) Uani 1 1 d .
H8A H 0.3467 1.0863 1.0485 0.063 Uiso 1 1 calc R
C9 C 0.3793(4) 0.9763(3) 1.0460(4) 0.0424(13) Uani 1 1 d .
C10 C 0.4103(4) 0.9607(3) 1.1298(4) 0.0455(14) Uani 1 1 d .
Cl2 Cl 0.40708(16) 1.02942(10) 1.20124(11) 0.0696(5) Uani 1 1 d .
C11 C 0.4423(5) 0.8912(3) 1.1558(4) 0.0470(14) Uani 1 1 d .
H11A H 0.4639 0.8810 1.2116 0.056 Uiso 1 1 calc R
C12 C 0.4419(4) 0.8359(3) 1.0970(4) 0.0449(13) Uani 1 1 d .
H12A H 0.4635 0.7885 1.1149 0.054 Uiso 1 1 calc R
N2 N 0.4123(3) 0.8471(2) 1.0168(3) 0.0384(10) Uani 1 1 d .
C13 C 0.3821(4) 0.9162(3) 0.9906(3) 0.0348(11) Uani 1 1 d .
C14 C 0.3537(4) 0.9281(3) 0.9036(3) 0.0380(12) Uani 1 1 d .
N3 N 0.4475(3) 0.6778(2) 0.9983(3) 0.0383(10) Uani 1 1 d .
C15 C 0.5379(5) 0.6594(4) 1.0397(4) 0.0534(16) Uani 1 1 d .
H15A H 0.5920 0.6918 1.0382 0.064 Uiso 1 1 calc R
C16 C 0.5583(5) 0.5950(4) 1.0855(4) 0.0624(18) Uani 1 1 d .
H16A H 0.6240 0.5849 1.1139 0.075 Uiso 1 1 calc R
C17 C 0.4790(5) 0.5461(4) 1.0882(4) 0.0559(17) Uani 1 1 d .
Cl3 Cl 0.50382(17) 0.46451(11) 1.14203(13) 0.0814(6) Uani 1 1 d .
C18 C 0.3791(4) 0.5624(3) 1.0442(4) 0.0442(13) Uani 1 1 d .
C19 C 0.2944(5) 0.5140(4) 1.0415(4) 0.0546(16) Uani 1 1 d .
H19A H 0.3028 0.4687 1.0689 0.066 Uiso 1 1 calc R
C20 C 0.2030(5) 0.5339(4) 0.9995(4) 0.0555(16) Uani 1 1 d .
H20A H 0.1483 0.5013 0.9973 0.067 Uiso 1 1 calc R
C21 C 0.1856(4) 0.6040(3) 0.9575(3) 0.0434(13) Uani 1 1 d .
C22 C 0.0909(4) 0.6301(4) 0.9129(4) 0.0551(17) Uani 1 1 d .
Cl4 Cl -0.01467(14) 0.57291(15) 0.90592(15) 0.0945(7) Uani 1 1 d .
C23 C 0.0832(5) 0.6969(4) 0.8766(4) 0.0538(16) Uani 1 1 d .
H23A H 0.0202 0.7143 0.8492 0.065 Uiso 1 1 calc R
C24 C 0.1711(5) 0.7399(3) 0.8805(4) 0.0477(14) Uani 1 1 d .
H24A H 0.1649 0.7861 0.8549 0.057 Uiso 1 1 calc R
N4 N 0.2624(3) 0.7185(2) 0.9185(3) 0.0369(10) Uani 1 1 d .
C25 C 0.2692(4) 0.6524(3) 0.9580(3) 0.0349(11) Uani 1 1 d .
C26 C 0.3684(4) 0.6296(3) 1.0013(3) 0.0362(12) Uani 1 1 d .
C101 C -0.0548 0.9692 0.8643 0.216 Uiso 1 1 d D
H10D H -0.0580 0.9704 0.9218 0.325 Uiso 1 1 calc R
H10E H -0.1121 0.9418 0.8349 0.325 Uiso 1 1 calc R
H10F H -0.0565 1.0189 0.8433 0.325 Uiso 1 1 calc R
C102 C 0.0396 0.9333 0.8534 0.138 Uiso 1 1 d D
N5 N 0.1065 0.9079 0.8337 0.147 Uiso 1 1 d D
N101 N 0.1936(6) 1.2777(5) 0.9506(5) 0.089(2) Uiso 1 1 d .
O100 O 0.2303(7) 1.2452(5) 0.8992(6) 0.130(3) Uiso 1 1 d .
O101 O 0.2057(6) 1.3446(5) 0.9568(5) 0.128(3) Uiso 1 1 d .
C104 C 0.1332(9) 1.2403(6) 1.0015(7) 0.113(4) Uiso 1 1 d .
H10C H 0.1340 1.1879 0.9913 0.170 Uiso 1 1 calc R
H10B H 0.0640 1.2582 0.9887 0.170 Uiso 1 1 calc R
H10A H 0.1611 1.2499 1.0584 0.170 Uiso 1 1 calc R

loop_
_atom_site_aniso_label
_atom_site_aniso_U_11
_atom_site_aniso_U_22
_atom_site_aniso_U_33
_atom_site_aniso_U_23
_atom_site_aniso_U_13
_atom_site_aniso_U_12
Re1 0.04530(14) 0.04705(15) 0.03864(14) -0.00056(10) 0.01630(10) 0.00007(10)
Br1 0.0710(4) 0.0666(4) 0.0464(4) -0.0095(3) 0.0228(3) 0.0037(3)
Br2 0.0629(4) 0.0730(5) 0.0820(5) -0.0118(4) 0.0372(4) -0.0178(3)
Br3 0.0722(5) 0.0680(5) 0.0667(5) 0.0189(4) 0.0178(4) 0.0165(4)
Br4 0.0910(5) 0.0558(4) 0.0528(4) 0.0030(3) 0.0146(4) 0.0174(4)
O1 0.046(2) 0.053(3) 0.043(2) -0.0143(19) 0.0158(18) -0.0068(18)
O2 0.046(2) 0.056(3) 0.039(2) -0.0047(19) 0.0152(17) -0.0118(18)
C1 0.040(3) 0.034(3) 0.037(3) -0.001(2) 0.010(2) -0.001(2)
C2 0.044(3) 0.033(3) 0.038(3) 0.004(2) 0.014(2) -0.001(2)
O3 0.046(2) 0.044(2) 0.050(2) -0.0120(19) 0.0183(18) -0.0092(17)
O4 0.052(2) 0.045(2) 0.036(2) -0.0079(18) 0.0154(18) -0.0129(18)
Co1 0.0442(4) 0.0288(4) 0.0400(4) -0.0017(3) 0.0150(3) -0.0034(3)
N1 0.052(3) 0.034(3) 0.040(3) 0.001(2) 0.011(2) -0.002(2)
C3 0.064(4) 0.055(4) 0.037(3) -0.001(3) 0.010(3) -0.001(3)
C4 0.060(4) 0.064(5) 0.042(4) 0.010(3) 0.003(3) -0.001(3)
C5 0.047(3) 0.051(4) 0.055(4) 0.016(3) 0.006(3) 0.000(3)
Cl1 0.1024(15) 0.0604(12) 0.0737(13) 0.0308(10) 0.0077(11) 0.0136(10)
C6 0.049(3) 0.038(3) 0.045(4) 0.009(3) 0.008(3) 0.001(2)
C7 0.060(4) 0.036(3) 0.070(5) 0.009(3) 0.010(3) 0.000(3)
C8 0.066(4) 0.027(3) 0.065(5) -0.009(3) 0.014(3) -0.001(3)
C9 0.047(3) 0.031(3) 0.052(4) -0.005(3) 0.016(3) -0.009(2)
C10 0.055(3) 0.044(3) 0.039(3) -0.011(3) 0.015(3) -0.010(3)
Cl2 0.1040(14) 0.0512(10) 0.0554(10) -0.0200(8) 0.0194(10) -0.0053(9)
C11 0.062(4) 0.047(4) 0.034(3) -0.002(3) 0.014(3) -0.002(3)
C12 0.055(3) 0.041(3) 0.041(3) 0.006(3) 0.016(3) -0.001(3)
N2 0.050(3) 0.031(2) 0.037(3) 0.0032(19) 0.016(2) -0.0024(19)
C13 0.039(3) 0.029(3) 0.039(3) -0.001(2) 0.013(2) -0.002(2)
C14 0.041(3) 0.034(3) 0.043(3) 0.000(2) 0.016(2) -0.003(2)
N3 0.036(2) 0.032(2) 0.047(3) 0.001(2) 0.007(2) 0.0029(18)
C15 0.046(3) 0.051(4) 0.064(4) 0.003(3) 0.010(3) -0.004(3)
C16 0.050(4) 0.061(5) 0.072(5) 0.011(4) 0.002(3) 0.015(3)
C17 0.078(5) 0.041(4) 0.048(4) 0.007(3) 0.011(3) 0.019(3)
Cl3 0.1051(15) 0.0585(11) 0.0786(14) 0.0276(10) 0.0119(11) 0.0239(10)
C18 0.055(3) 0.037(3) 0.044(3) 0.003(3) 0.018(3) 0.007(3)
C19 0.067(4) 0.043(4) 0.058(4) 0.015(3) 0.022(3) -0.004(3)
C20 0.067(4) 0.046(4) 0.057(4) 0.008(3) 0.022(3) -0.019(3)
C21 0.039(3) 0.052(4) 0.041(3) -0.002(3) 0.012(2) -0.011(2)
C22 0.038(3) 0.072(5) 0.057(4) -0.006(3) 0.013(3) -0.017(3)
Cl4 0.0540(11) 0.128(2) 0.0981(16) 0.0136(14) 0.0051(10) -0.0399(11)
C23 0.039(3) 0.072(5) 0.048(4) 0.001(3) 0.003(3) 0.006(3)
C24 0.050(3) 0.047(4) 0.046(4) 0.001(3) 0.008(3) 0.008(3)
N4 0.045(3) 0.031(2) 0.037(3) -0.0024(19) 0.014(2) 0.0035(19)
C25 0.041(3) 0.035(3) 0.031(3) -0.003(2) 0.014(2) -0.001(2)
C26 0.042(3) 0.029(3) 0.040(3) -0.003(2) 0.013(2) 0.002(2)

loop_
_atom_type_symbol
_atom_type_description
_atom_type_scat_dispersion_real
_atom_type_scat_dispersion_imag
_atom_type_scat_source
C C 0.0033 0.0016 'International Tables Vol C Tables 4.2.6.8 and 6.1.1.4'
H H 0.0000 0.0000 'International Tables Vol C Tables 4.2.6.8 and 6.1.1.4'
N N 0.0061 0.0033 'International Tables Vol C Tables 4.2.6.8 and 6.1.1.4'
O O 0.0106 0.0060 'International Tables Vol C Tables 4.2.6.8 and 6.1.1.4'
Co Co 0.3494 0.9721 'International Tables Vol C Tables 4.2.6.8 and 6.1.1.4'
Br Br -0.2901 2.4595 'International Tables Vol C Tables 4.2.6.8 and 6.1.1.4'
Re Re -1.0185 7.2310 'International Tables Vol C Tables 4.2.6.8 and 6.1.1.4'
Cl Cl 0.1484 0.1585 'International Tables Vol C Tables 4.2.6.8 and 6.1.1.4'

loop_
_geom_angle_atom_site_label_1
_geom_angle_atom_site_label_2
_geom_angle_atom_site_label_3
_geom_angle
O2 Re1 O1 78.98(15)
O2 Re1 Br1 172.31(10)
O1 Re1 Br1 93.41(10)
O2 Re1 Br2 90.23(10)
O1 Re1 Br2 169.17(10)
Br1 Re1 Br2 97.40(3)
O2 Re1 Br3 86.40(12)
O1 Re1 Br3 86.69(12)
Br1 Re1 Br3 92.13(3)
Br2 Re1 Br3 93.57(3)
O2 Re1 Br4 88.42(12)
O1 Re1 Br4 86.22(12)
Br1 Re1 Br4 92.19(3)
Br2 Re1 Br4 92.66(3)
Br3 Re1 Br4 171.90(3)
C1 O1 Re1 113.8(3)
C2 O2 Re1 115.1(3)
O3 C1 O1 125.4(5)
O3 C1 C2 117.4(5)
O1 C1 C2 117.1(5)
O4 C2 O2 126.0(5)
O4 C2 C1 119.2(5)
O2 C2 C1 114.8(5)
C1 O3 Co1 112.4(3)
C2 O4 Co1 112.0(4)
N2 Co1 N3 95.88(18)
N2 Co1 N4 102.96(17)
N3 Co1 N4 78.84(17)
N2 Co1 N1 78.85(17)
N3 Co1 N1 174.12(17)
N4 Co1 N1 99.70(17)
N2 Co1 O3 165.64(16)
N3 Co1 O3 93.81(17)
N4 Co1 O3 89.30(15)
N1 Co1 O3 91.85(17)
N2 Co1 O4 91.09(16)
N3 Co1 O4 92.10(16)
N4 Co1 O4 163.91(16)
N1 Co1 O4 90.60(17)
O3 Co1 O4 77.96(14)
C3 N1 C14 117.5(5)
C3 N1 Co1 129.5(4)
C14 N1 Co1 112.9(4)
N1 C3 C4 122.4(6)
N1 C3 H3A 118.8
C4 C3 H3A 118.8
C5 C4 C3 119.8(6)
C5 C4 H4A 120.1
C3 C4 H4A 120.1
C4 C5 C6 119.9(6)
C4 C5 Cl1 120.2(5)
C6 C5 Cl1 119.9(5)
C5 C6 C14 116.8(6)
C5 C6 C7 123.3(6)
C14 C6 C7 119.9(5)
C8 C7 C6 119.2(6)
C8 C7 H7A 120.4
C6 C7 H7A 120.4
C7 C8 C9 123.2(6)
C7 C8 H8A 118.4
C9 C8 H8A 118.4
C10 C9 C8 125.3(5)
C10 C9 C13 116.6(5)
C8 C9 C13 118.1(5)
C11 C10 C9 120.8(5)
C11 C10 Cl2 119.4(5)
C9 C10 Cl2 119.7(5)
C10 C11 C12 118.4(6)
C10 C11 H11A 120.8
C12 C11 H11A 120.8
N2 C12 C11 123.5(6)
N2 C12 H12A 118.3
C11 C12 H12A 118.3
C12 N2 C13 118.3(5)
C12 N2 Co1 127.9(4)
C13 N2 Co1 113.7(3)
N2 C13 C9 122.4(5)
N2 C13 C14 117.7(5)
C9 C13 C14 119.9(5)
N1 C14 C6 123.6(5)
N1 C14 C13 116.8(5)
C6 C14 C13 119.6(5)
C15 N3 C26 117.1(5)
C15 N3 Co1 129.1(4)
C26 N3 Co1 113.7(3)
N3 C15 C16 124.4(6)
N3 C15 H15A 117.8
C16 C15 H15A 117.8
C17 C16 C15 118.7(6)
C17 C16 H16A 120.6
C15 C16 H16A 120.6
C16 C17 C18 119.8(6)
C16 C17 Cl3 119.3(5)
C18 C17 Cl3 120.9(5)
C26 C18 C19 120.8(5)
C26 C18 C17 115.9(5)
C19 C18 C17 123.4(6)
C20 C19 C18 119.6(6)
C20 C19 H19A 120.2
C18 C19 H19A 120.2
C19 C20 C21 122.4(6)
C19 C20 H20A 118.8
C21 C20 H20A 118.8
C25 C21 C22 115.0(5)
C25 C21 C20 118.9(5)
C22 C21 C20 126.1(5)
C23 C22 C21 121.2(5)
C23 C22 Cl4 120.8(5)
C21 C22 Cl4 118.0(5)
C22 C23 C24 119.0(6)
C22 C23 H23A 120.5
C24 C23 H23A 120.5
N4 C24 C23 123.4(6)
N4 C24 H24A 118.3
C23 C24 H24A 118.3
C24 N4 C25 117.4(5)
C24 N4 Co1 129.2(4)
C25 N4 Co1 113.3(3)
N4 C25 C21 124.0(5)
N4 C25 C26 117.6(5)
C21 C25 C26 118.4(5)
N3 C26 C18 124.1(5)
N3 C26 C25 116.1(5)
C18 C26 C25 119.8(5)
C102 C101 H10D 109.5
C102 C101 H10E 109.5
H10D C101 H10E 109.5
C102 C101 H10F 109.5
H10D C101 H10F 109.5
H10E C101 H10F 109.5
N5 C102 C101 170.0
O100 N101 O101 118.4(9)
O100 N101 C104 121.9(10)
O101 N101 C104 119.7(9)
N101 C104 H10C 109.5
N101 C104 H10B 109.5
H10C C104 H10B 109.5
N101 C104 H10A 109.5
H10C C104 H10A 109.5
H10B C104 H10A 109.5

loop_
_geom_bond_atom_site_label_1
_geom_bond_atom_site_label_2
_geom_bond_distance
Re1 O2 2.074(4)
Re1 O1 2.080(4)
Re1 Br1 2.4498(7)
Re1 Br2 2.4594(7)
Re1 Br3 2.4802(7)
Re1 Br4 2.4932(7)
O1 C1 1.269(6)
O2 C2 1.276(6)
C1 O3 1.247(6)
C1 C2 1.526(8)
C2 O4 1.222(6)
O3 Co1 2.143(4)
O4 Co1 2.146(4)
Co1 N2 2.088(4)
Co1 N3 2.098(4)
Co1 N4 2.107(4)
Co1 N1 2.125(5)
N1 C3 1.335(7)
N1 C14 1.357(7)
C3 C4 1.391(9)
C3 H3A 0.9300
C4 C5 1.359(9)
C4 H4A 0.9300
C5 C6 1.398(8)
C5 Cl1 1.717(6)
C6 C14 1.398(8)
C6 C7 1.451(9)
C7 C8 1.349(9)
C7 H7A 0.9300
C8 C9 1.417(8)
C8 H8A 0.9300
C9 C10 1.397(8)
C9 C13 1.423(7)
C10 C11 1.365(9)
C10 Cl2 1.717(6)
C11 C12 1.392(8)
C11 H11A 0.9300
C12 N2 1.325(7)
C12 H12A 0.9300
N2 C13 1.354(7)
C13 C14 1.433(8)
N3 C15 1.310(7)
N3 C26 1.374(6)
C15 C16 1.384(9)
C15 H15A 0.9300
C16 C17 1.382(10)
C16 H16A 0.9300
C17 C18 1.422(9)
C17 Cl3 1.717(6)
C18 C26 1.396(8)
C18 C19 1.418(8)
C19 C20 1.332(9)
C19 H19A 0.9300
C20 C21 1.440(9)
C20 H20A 0.9300
C21 C25 1.411(7)
C21 C22 1.415(9)
C22 C23 1.339(9)
C22 Cl4 1.729(6)
C23 C24 1.394(9)
C23 H23A 0.9300
C24 N4 1.316(7)
C24 H24A 0.9300
N4 C25 1.353(7)
C25 C26 1.438(7)
C101 C102 1.4522
C101 H10D 0.9600
C101 H10E 0.9600
C101 H10F 0.9600
C102 N5 1.1036
N101 O100 1.208(10)
N101 O101 1.217(10)
N101 C104 1.436(13)
C104 H10C 0.9600
C104 H10B 0.9600
C104 H10A 0.9600
